data_4133399
loop_
_publ_author_name
'de la Vega-Hern\'andez, Karen'
'Romain, Elise'
'Coffinet, Anais'
'Bijouard, Kajetan'
'Gontard, Geoffrey'
'Chemla, Fabrice'
'Ferreira, Franck'
'Jackowski, Olivier'
'Perez-Luna, Alejandro'

_publ_section_title
;
 Radical Germylzincation of \a-Heteroatom-Substituted Alkynes.
;
_journal_issue 50
_journal_name_full 'Journal of the American Chemical Society'
_journal_page_first 17632
_journal_page_last 17642
_journal_paper_doi 10.1021/jacs.8b09851
_journal_volume 140
_journal_year 2018
_chemical_formula_moiety 'C32 H35 Ge O3 P'
_chemical_formula_sum 'C32 H35 Ge O3 P'
_chemical_formula_weight 571.16
_space_group_crystal_system monoclinic
_space_group_IT_number 15
_space_group_name_Hall '-C 2yc'
_space_group_name_H-M_alt 'C 1 2/c 1'
_atom_sites_solution_hydrogens geom
_atom_sites_solution_primary dual
_atom_sites_solution_secondary difmap
_audit_creation_method SHELXL-2017/1
_cell_angle_alpha 90
_cell_angle_beta 97.582(2)
_cell_angle_gamma 90
_cell_formula_units_Z 8
_cell_length_a 16.3298(9)
_cell_length_b 12.8553(7)
_cell_length_c 28.1785(16)
_cell_measurement_reflns_used 9957
_cell_measurement_temperature 200(1)
_cell_measurement_theta_max 30.49
_cell_measurement_theta_min 2.21
_cell_volume 5863.6(6)
_computing_cell_refinement 'Bruker SAINT'
_computing_data_collection 'Bruker APEX2'
_computing_data_reduction 'Bruker SAINT'
_computing_molecular_graphics 'SXGRAPH (Farrugia, 2012)'
_computing_publication_material 'WinGX (Farrugia, 2012)'
_computing_structure_refinement 'SHELXL (Sheldrick, 2015)'
_computing_structure_solution 'SHELXT (Sheldrick, 2015)'
_diffrn_ambient_temperature 200(1)
_diffrn_measured_fraction_theta_full 0.999
_diffrn_measured_fraction_theta_max 0.998
_diffrn_measurement_device_type 'Bruker APEX-II CCD'
_diffrn_measurement_method '\f and \w scans'
_diffrn_radiation_monochromator 'curved graphite'
_diffrn_radiation_source 'fine-focus sealed tube'
_diffrn_radiation_type MoK\a
_diffrn_radiation_wavelength 0.71073
_diffrn_reflns_av_R_equivalents 0.0179
_diffrn_reflns_av_unetI/netI 0.0168
_diffrn_reflns_Laue_measured_fraction_full 0.999
_diffrn_reflns_Laue_measured_fraction_max 0.998
_diffrn_reflns_limit_h_max 22
_diffrn_reflns_limit_h_min -23
_diffrn_reflns_limit_k_max 18
_diffrn_reflns_limit_k_min -18
_diffrn_reflns_limit_l_max 40
_diffrn_reflns_limit_l_min -40
_diffrn_reflns_number 34893
_diffrn_reflns_point_group_measured_fraction_full 0.999
_diffrn_reflns_point_group_measured_fraction_max 0.998
_diffrn_reflns_theta_full 25.242
_diffrn_reflns_theta_max 30.545
_diffrn_reflns_theta_min 2.206
_exptl_absorpt_coefficient_mu 1.129
_exptl_absorpt_correction_T_max 0.746
_exptl_absorpt_correction_T_min 0.699
_exptl_absorpt_correction_type multi-scan
_exptl_absorpt_process_details
; 
 SADABS : Krause, L., Herbst-Irmer, R., Sheldrick G.M. & Stalke D.,
 J. Appl. Cryst. 48 (2015) 3-10
;
_exptl_crystal_colour colourless
_exptl_crystal_density_diffrn 1.294
_exptl_crystal_density_method 'not measured'
_exptl_crystal_description fragment
_exptl_crystal_F_000 2384
_exptl_crystal_size_max 0.25
_exptl_crystal_size_mid 0.2
_exptl_crystal_size_min 0.15
_refine_diff_density_max 0.376
_refine_diff_density_min -0.285
_refine_diff_density_rms 0.047
_refine_ls_extinction_method none
_refine_ls_goodness_of_fit_ref 1.050
_refine_ls_hydrogen_treatment constr
_refine_ls_matrix_type full
_refine_ls_number_parameters 334
_refine_ls_number_reflns 8973
_refine_ls_number_restraints 0
_refine_ls_restrained_S_all 1.050
_refine_ls_R_factor_all 0.0338
_refine_ls_R_factor_gt 0.0273
_refine_ls_shift/su_max 0.002
_refine_ls_shift/su_mean 0.000
_refine_ls_structure_factor_coef Fsqd
_refine_ls_weighting_details 'w=1/[\s^2^(Fo^2^)+(0.0296P)^2^+4.7258P] where P=(Fo^2^+2Fc^2^)/3'
_refine_ls_weighting_scheme calc
_refine_ls_wR_factor_gt 0.0653
_refine_ls_wR_factor_ref 0.0683
_reflns_number_gt 7907
_reflns_number_total 8973
_reflns_threshold_expression 'I > 2\s(I)'
_cod_data_source_file ja8b09851_si_002.cif
_cod_data_source_block Compound_58
_cod_original_sg_symbol_H-M 'C 2/c'
_cod_database_code 4133399
_shelx_shelxl_version_number 2017/1
_shelx_space_group_comment
;
The symmetry employed for this shelxl refinement is uniquely defined
by the following loop, which should always be used as a source of
symmetry information in preference to the above space-group names.
They are only intended as comments.
;

loop_
_space_group_symop_operation_xyz
'x, y, z'
'-x, y, -z+1/2'
'x+1/2, y+1/2, z'
'-x+1/2, y+1/2, -z+1/2'
'-x, -y, -z'
'x, -y, z-1/2'
'-x+1/2, -y+1/2, -z'
'x+1/2, -y+1/2, z-1/2'

loop_
_atom_site_label
_atom_site_type_symbol
_atom_site_fract_x
_atom_site_fract_y
_atom_site_fract_z
_atom_site_U_iso_or_equiv
_atom_site_adp_type
_atom_site_occupancy
_atom_site_site_symmetry_order
_atom_site_calc_flag
_atom_site_refinement_flags_posn
_atom_site_refinement_flags_adp
Ge1 Ge 0.75803(2) 0.53687(2) 0.42991(2) 0.02043(4) Uani 1 1 d . .
P1 P 0.73600(2) 0.71732(3) 0.28920(2) 0.02349(7) Uani 1 1 d . .
O1 O 0.69721(6) 0.82185(7) 0.30518(3) 0.02948(19) Uani 1 1 d . .
O2 O 0.82568(6) 0.74488(8) 0.27755(3) 0.0301(2) Uani 1 1 d . .
O3 O 0.68918(6) 0.66403(8) 0.24834(3) 0.0333(2) Uani 1 1 d . .
C1 C 0.70644(7) 0.62588(9) 0.37728(4) 0.0210(2) Uani 1 1 d . .
C2 C 0.75593(7) 0.64516(10) 0.34382(4) 0.0238(2) Uani 1 1 d . .
H2 H 0.809740 0.616047 0.350118 0.029 Uiso 1 1 calc R U
C3 C 0.71140(8) 0.54512(10) 0.49000(4) 0.0236(2) Uani 1 1 d . .
C4 C 0.63379(8) 0.50194(12) 0.49315(5) 0.0317(3) Uani 1 1 d . .
H4 H 0.602232 0.474277 0.465261 0.038 Uiso 1 1 calc R U
C5 C 0.60210(10) 0.49894(14) 0.53667(6) 0.0398(3) Uani 1 1 d . .
H5 H 0.549280 0.469250 0.538321 0.048 Uiso 1 1 calc R U
C6 C 0.64721(12) 0.53891(13) 0.57723(5) 0.0434(4) Uani 1 1 d . .
H6 H 0.625443 0.536523 0.606859 0.052 Uiso 1 1 calc R U
C7 C 0.72405(11) 0.58257(12) 0.57516(5) 0.0392(3) Uani 1 1 d . .
H7 H 0.754877 0.610574 0.603204 0.047 Uiso 1 1 calc R U
C8 C 0.75606(9) 0.58526(11) 0.53162(5) 0.0295(3) Uani 1 1 d . .
H8 H 0.809024 0.614846 0.530302 0.035 Uiso 1 1 calc R U
C9 C 0.87459(7) 0.57463(11) 0.43934(4) 0.0255(2) Uani 1 1 d . .
C10 C 0.93474(9) 0.50382(14) 0.42963(6) 0.0392(3) Uani 1 1 d . .
H10 H 0.919307 0.435104 0.419780 0.047 Uiso 1 1 calc R U
C11 C 1.01755(10) 0.53347(19) 0.43432(7) 0.0557(5) Uani 1 1 d . .
H11 H 1.058254 0.484790 0.427604 0.067 Uiso 1 1 calc R U
C12 C 1.04061(10) 0.6322(2) 0.44853(6) 0.0589(6) Uani 1 1 d . .
H12 H 1.097226 0.651603 0.451941 0.071 Uiso 1 1 calc R U
C13 C 0.98186(11) 0.70361(17) 0.45791(6) 0.0512(4) Uani 1 1 d . .
H13 H 0.997925 0.772285 0.467485 0.061 Uiso 1 1 calc R U
C14 C 0.89889(9) 0.67503(12) 0.45333(5) 0.0358(3) Uani 1 1 d . .
H14 H 0.858579 0.724472 0.459815 0.043 Uiso 1 1 calc R U
C15 C 0.74264(7) 0.39387(10) 0.40793(4) 0.0227(2) Uani 1 1 d . .
C16 C 0.70926(9) 0.36877(11) 0.36114(5) 0.0314(3) Uani 1 1 d . .
H16 H 0.692278 0.422791 0.339003 0.038 Uiso 1 1 calc R U
C17 C 0.70063(10) 0.26562(13) 0.34661(5) 0.0379(3) Uani 1 1 d . .
H17 H 0.678075 0.249552 0.314638 0.046 Uiso 1 1 calc R U
C18 C 0.72466(9) 0.18668(11) 0.37839(5) 0.0354(3) Uani 1 1 d . .
H18 H 0.719127 0.116271 0.368240 0.042 Uiso 1 1 calc R U
C19 C 0.75686(9) 0.20967(11) 0.42508(5) 0.0330(3) Uani 1 1 d . .
H19 H 0.772881 0.155098 0.447095 0.040 Uiso 1 1 calc R U
C20 C 0.76573(8) 0.31255(11) 0.43973(4) 0.0289(3) Uani 1 1 d . .
H20 H 0.787837 0.327873 0.471854 0.035 Uiso 1 1 calc R U
C21 C 0.61849(7) 0.65722(9) 0.37350(4) 0.0223(2) Uani 1 1 d . .
C22 C 0.56415(8) 0.63865(11) 0.33164(5) 0.0300(3) Uani 1 1 d . .
H22 H 0.583668 0.605640 0.305126 0.036 Uiso 1 1 calc R U
C23 C 0.48149(9) 0.66838(13) 0.32866(6) 0.0413(4) Uani 1 1 d . .
H23 H 0.445064 0.655880 0.300066 0.050 Uiso 1 1 calc R U
C24 C 0.45237(9) 0.71580(14) 0.36700(7) 0.0471(4) Uani 1 1 d . .
H24 H 0.396145 0.736557 0.364655 0.057 Uiso 1 1 calc R U
C25 C 0.50495(10) 0.73318(13) 0.40886(6) 0.0421(4) Uani 1 1 d . .
H25 H 0.484678 0.765406 0.435324 0.050 Uiso 1 1 calc R U
C26 C 0.58758(8) 0.70354(11) 0.41233(5) 0.0295(3) Uani 1 1 d . .
H26 H 0.623214 0.714914 0.441338 0.035 Uiso 1 1 calc R U
C27 C 0.62891(8) 0.87540(11) 0.27593(5) 0.0325(3) Uani 1 1 d . .
H27 H 0.589620 0.822294 0.260153 0.039 Uiso 1 1 calc R U
C28 C 0.58616(11) 0.93731(15) 0.31068(7) 0.0520(4) Uani 1 1 d . .
H28A H 0.539523 0.975223 0.293233 0.078 Uiso 1 1 calc R U
H28B H 0.565874 0.890157 0.333851 0.078 Uiso 1 1 calc R U
H28C H 0.625200 0.986902 0.327617 0.078 Uiso 1 1 calc R U
C29 C 0.66206(13) 0.9389(2) 0.23797(9) 0.0728(7) Uani 1 1 d . .
H29A H 0.616334 0.974541 0.218502 0.109 Uiso 1 1 calc R U
H29B H 0.701262 0.990494 0.253145 0.109 Uiso 1 1 calc R U
H29C H 0.690198 0.893084 0.217512 0.109 Uiso 1 1 calc R U
C30 C 0.88586(9) 0.80020(14) 0.31128(5) 0.0381(3) Uani 1 1 d . .
H30 H 0.862422 0.811415 0.341924 0.046 Uiso 1 1 calc R U
C31 C 0.90163(13) 0.90374(16) 0.28948(9) 0.0611(5) Uani 1 1 d . .
H31A H 0.941964 0.942804 0.311403 0.092 Uiso 1 1 calc R U
H31B H 0.923360 0.892920 0.259056 0.092 Uiso 1 1 calc R U
H31C H 0.849840 0.943041 0.283748 0.092 Uiso 1 1 calc R U
C32 C 0.96215(11) 0.73344(19) 0.32073(7) 0.0578(5) Uani 1 1 d . .
H32A H 1.003623 0.769014 0.343351 0.087 Uiso 1 1 calc R U
H32B H 0.947857 0.666746 0.334348 0.087 Uiso 1 1 calc R U
H32C H 0.984559 0.721145 0.290624 0.087 Uiso 1 1 calc R U

loop_
_atom_site_aniso_label
_atom_site_aniso_U_11
_atom_site_aniso_U_22
_atom_site_aniso_U_33
_atom_site_aniso_U_23
_atom_site_aniso_U_13
_atom_site_aniso_U_12
Ge1 0.01931(6) 0.02279(6) 0.01876(6) 0.00258(4) 0.00092(4) 0.00266(5)
P1 0.02421(14) 0.02654(15) 0.01906(13) 0.00296(11) 0.00042(10) -0.00004(12)
O1 0.0312(5) 0.0272(5) 0.0283(4) 0.0028(4) -0.0024(4) 0.0044(4)
O2 0.0288(4) 0.0412(5) 0.0207(4) 0.0000(4) 0.0055(3) -0.0048(4)
O3 0.0351(5) 0.0374(5) 0.0251(4) -0.0007(4) -0.0041(4) -0.0020(4)
C1 0.0199(5) 0.0212(5) 0.0208(5) 0.0012(4) -0.0010(4) 0.0009(4)
C2 0.0218(5) 0.0258(6) 0.0228(5) 0.0045(4) 0.0000(4) 0.0029(4)
C3 0.0253(5) 0.0244(6) 0.0210(5) 0.0028(4) 0.0029(4) 0.0058(4)
C4 0.0276(6) 0.0394(7) 0.0282(6) 0.0035(5) 0.0044(5) 0.0022(6)
C5 0.0353(7) 0.0473(9) 0.0401(8) 0.0084(7) 0.0170(6) 0.0060(7)
C6 0.0619(10) 0.0424(8) 0.0303(7) 0.0036(6) 0.0220(7) 0.0155(8)
C7 0.0586(10) 0.0347(8) 0.0239(6) -0.0043(5) 0.0038(6) 0.0085(7)
C8 0.0354(7) 0.0262(6) 0.0259(6) -0.0018(5) 0.0013(5) 0.0027(5)
C9 0.0199(5) 0.0333(6) 0.0226(5) 0.0055(5) -0.0001(4) 0.0035(5)
C10 0.0277(7) 0.0495(9) 0.0402(8) 0.0030(7) 0.0040(6) 0.0123(6)
C11 0.0243(7) 0.0918(16) 0.0513(10) 0.0063(10) 0.0063(7) 0.0174(9)
C12 0.0230(7) 0.1120(18) 0.0405(9) 0.0107(10) -0.0007(6) -0.0131(9)
C13 0.0407(9) 0.0687(12) 0.0428(9) 0.0025(8) 0.0005(7) -0.0245(8)
C14 0.0310(7) 0.0384(8) 0.0375(7) 0.0017(6) 0.0024(5) -0.0048(6)
C15 0.0242(5) 0.0250(6) 0.0191(5) 0.0013(4) 0.0038(4) 0.0011(4)
C16 0.0388(7) 0.0332(7) 0.0212(5) 0.0010(5) 0.0002(5) 0.0016(6)
C17 0.0440(8) 0.0406(8) 0.0280(6) -0.0090(6) 0.0004(6) -0.0027(6)
C18 0.0392(7) 0.0273(7) 0.0405(7) -0.0066(6) 0.0085(6) -0.0033(6)
C19 0.0414(7) 0.0248(6) 0.0336(7) 0.0048(5) 0.0075(6) 0.0013(5)
C20 0.0357(7) 0.0285(6) 0.0221(5) 0.0023(5) 0.0024(5) 0.0022(5)
C21 0.0185(5) 0.0206(5) 0.0270(5) 0.0054(4) 0.0004(4) 0.0000(4)
C22 0.0243(6) 0.0319(7) 0.0319(6) 0.0051(5) -0.0039(5) -0.0043(5)
C23 0.0225(6) 0.0463(9) 0.0513(9) 0.0163(7) -0.0098(6) -0.0056(6)
C24 0.0201(6) 0.0532(10) 0.0687(11) 0.0256(9) 0.0087(6) 0.0081(6)
C25 0.0350(7) 0.0432(9) 0.0512(9) 0.0144(7) 0.0174(7) 0.0153(6)
C26 0.0281(6) 0.0282(6) 0.0324(6) 0.0054(5) 0.0054(5) 0.0062(5)
C27 0.0287(6) 0.0315(7) 0.0359(7) 0.0094(5) -0.0010(5) 0.0041(5)
C28 0.0440(9) 0.0488(10) 0.0608(11) -0.0095(8) -0.0019(8) 0.0160(8)
C29 0.0521(11) 0.0848(16) 0.0831(15) 0.0606(13) 0.0147(10) 0.0168(11)
C30 0.0290(7) 0.0557(10) 0.0305(7) -0.0075(6) 0.0075(5) -0.0114(6)
C31 0.0502(11) 0.0513(11) 0.0832(15) -0.0023(10) 0.0144(10) -0.0185(9)
C32 0.0322(8) 0.0936(16) 0.0460(9) 0.0100(10) -0.0003(7) -0.0008(9)

loop_
_atom_type_symbol
_atom_type_description
_atom_type_scat_dispersion_real
_atom_type_scat_dispersion_imag
_atom_type_scat_source
C C 0.0033 0.0016 'International Tables Vol C Tables 4.2.6.8 and 6.1.1.4'
H H 0.0000 0.0000 'International Tables Vol C Tables 4.2.6.8 and 6.1.1.4'
O O 0.0106 0.0060 'International Tables Vol C Tables 4.2.6.8 and 6.1.1.4'
P P 0.1023 0.0942 'International Tables Vol C Tables 4.2.6.8 and 6.1.1.4'
Ge Ge 0.1547 1.8001 'International Tables Vol C Tables 4.2.6.8 and 6.1.1.4'

loop_
_geom_angle_atom_site_label_1
_geom_angle_atom_site_label_2
_geom_angle_atom_site_label_3
_geom_angle
C15 Ge1 C9 111.20(5)
C15 Ge1 C3 106.21(5)
C9 Ge1 C3 110.77(5)
C15 Ge1 C1 106.53(5)
C9 Ge1 C1 105.71(5)
C3 Ge1 C1 116.40(5)
O3 P1 O1 115.81(6)
O3 P1 O2 110.05(6)
O1 P1 O2 106.63(6)
O3 P1 C2 116.76(6)
O1 P1 C2 103.32(5)
O2 P1 C2 103.07(5)
C27 O1 P1 122.92(9)
C30 O2 P1 122.43(8)
C2 C1 C21 124.50(10)
C2 C1 Ge1 113.45(8)
C21 C1 Ge1 121.72(8)
C1 C2 P1 129.89(9)
C8 C3 C4 118.13(12)
C8 C3 Ge1 121.97(10)
C4 C3 Ge1 119.68(10)
C5 C4 C3 120.81(14)
C6 C5 C4 120.07(15)
C5 C6 C7 120.40(13)
C6 C7 C8 119.62(14)
C3 C8 C7 120.97(14)
C14 C9 C10 118.66(13)
C14 C9 Ge1 120.44(10)
C10 C9 Ge1 120.81(11)
C9 C10 C11 120.21(17)
C12 C11 C10 120.47(17)
C11 C12 C13 120.13(15)
C12 C13 C14 119.99(18)
C9 C14 C13 120.54(16)
C20 C15 C16 118.14(12)
C20 C15 Ge1 119.39(9)
C16 C15 Ge1 122.47(9)
C17 C16 C15 120.69(13)
C18 C17 C16 120.20(13)
C17 C18 C19 120.11(13)
C18 C19 C20 119.89(13)
C19 C20 C15 120.95(12)
C26 C21 C22 118.58(11)
C26 C21 C1 120.41(11)
C22 C21 C1 120.99(11)
C23 C22 C21 120.31(14)
C24 C23 C22 120.35(14)
C23 C24 C25 120.03(13)
C24 C25 C26 120.17(15)
C25 C26 C21 120.54(13)
O1 C27 C29 109.66(13)
O1 C27 C28 105.43(12)
C29 C27 C28 114.71(16)
O2 C30 C31 107.61(14)
O2 C30 C32 107.91(14)
C31 C30 C32 113.23(15)

loop_
_geom_bond_atom_site_label_1
_geom_bond_atom_site_label_2
_geom_bond_distance
Ge1 C15 1.9455(13)
Ge1 C9 1.9482(12)
Ge1 C3 1.9489(12)
Ge1 C1 1.9719(11)
P1 O3 1.4653(10)
P1 O1 1.5765(10)
P1 O2 1.5825(10)
P1 C2 1.7898(12)
O1 C27 1.4678(15)
O2 C30 1.4589(17)
C1 C2 1.3434(16)
C1 C21 1.4819(16)
C3 C8 1.3957(18)
C3 C4 1.3972(19)
C4 C5 1.3930(19)
C5 C6 1.375(2)
C6 C7 1.383(3)
C7 C8 1.3961(19)
C9 C14 1.392(2)
C9 C10 1.3925(19)
C10 C11 1.394(2)
C11 C12 1.369(3)
C12 C13 1.378(3)
C13 C14 1.393(2)
C15 C20 1.3959(17)
C15 C16 1.3966(17)
C16 C17 1.389(2)
C17 C18 1.376(2)
C18 C19 1.383(2)
C19 C20 1.387(2)
C21 C26 1.3973(18)
C21 C22 1.3999(17)
C22 C23 1.395(2)
C23 C24 1.379(3)
C24 C25 1.382(3)
C25 C26 1.3932(19)
C27 C29 1.502(2)
C27 C28 1.504(2)
C30 C31 1.502(3)
C30 C32 1.507(3)
